data_4346229
loop_
_publ_author_name
'Choi, Bonnie'
'Paley, Daniel W.'
'Siegrist, Theo'
'Steigerwald, Michael L.'
'Roy, Xavier'

_publ_section_title
;
 Ligand Control of Manganese Telluride Molecular Cluster Core Nuclearity.
;
_journal_issue 17
_journal_name_full 'Inorganic chemistry'
_journal_page_first 8348
_journal_page_last 8355
_journal_paper_doi 10.1021/acs.inorgchem.5b01020
_journal_volume 54
_journal_year 2015
_chemical_absolute_configuration ad
_chemical_formula_moiety 'C28 H48 Mn4 N8 Te4, C H2 Cl2'
_chemical_formula_sum 'C29 H50 Cl2 Mn4 N8 Te4'
_chemical_formula_weight 1311.83
_space_group_crystal_system orthorhombic
_space_group_IT_number 19
_space_group_name_Hall 'P 2ac 2ab'
_space_group_name_H-M_alt 'P 21 21 21'
_atom_sites_solution_hydrogens geom
_audit_creation_date 2015-02-13
_audit_creation_method
;
Olex2 1.2
(compiled 2015.01.26 svn.r3151 for OlexSys, GUI svn.r4998)
;
_cell_angle_alpha 90
_cell_angle_beta 90
_cell_angle_gamma 90
_cell_formula_units_Z 4
_cell_length_a 9.5916(4)
_cell_length_b 19.4968(15)
_cell_length_c 23.8118(14)
_cell_measurement_reflns_used 6632
_cell_measurement_temperature 100
_cell_measurement_theta_max 71.2450
_cell_measurement_theta_min 4.3700
_cell_volume 4452.9(5)
_computing_cell_refinement
;
CrysAlisPro, Agilent Technologies,
Version 1.171.37.35 (release 13-08-2014 CrysAlis171 .NET)
(compiled Aug 13 2014,18:06:01)
;
_computing_data_collection
;
CrysAlisPro, Agilent Technologies,
Version 1.171.37.35 (release 13-08-2014 CrysAlis171 .NET)
(compiled Aug 13 2014,18:06:01)
;
_computing_data_reduction
;
CrysAlisPro, Agilent Technologies,
Version 1.171.37.35 (release 13-08-2014 CrysAlis171 .NET)
(compiled Aug 13 2014,18:06:01)
;
_computing_molecular_graphics 'Olex2 (Dolomanov et al., 2009)'
_computing_publication_material 'Olex2 (Dolomanov et al., 2009)'
_computing_structure_refinement 'SHELXL-2014/7 (Sheldrick, 2014)'
_diffrn_ambient_temperature 100
_diffrn_detector 'CCD plate'
_diffrn_detector_area_resol_mean 8.0549
_diffrn_detector_type EosS2
_diffrn_measured_fraction_theta_full 0.998
_diffrn_measured_fraction_theta_max 0.963
_diffrn_measurement_details
;
#__ type_ start__ end____ width___ exp.time_
  1 omega   57.00  108.00   1.0000    4.5000
omega____ theta____ kappa____ phi______ frames
    -       35.5316  178.0000 -180.0000 51

#__ type_ start__ end____ width___ exp.time_
  2 omega   55.00  108.00   1.0000    4.5000
omega____ theta____ kappa____ phi______ frames
    -       35.5316 -178.0000  -60.0000 53

#__ type_ start__ end____ width___ exp.time_
  3 omega   57.00  108.00   1.0000    4.5000
omega____ theta____ kappa____ phi______ frames
    -       35.5316  178.0000    0.0000 51

#__ type_ start__ end____ width___ exp.time_
  4 omega   57.00  108.00   1.0000    4.5000
omega____ theta____ kappa____ phi______ frames
    -       35.5316  178.0000   90.0000 51

#__ type_ start__ end____ width___ exp.time_
  5 omega   57.00  108.00   1.0000    4.5000
omega____ theta____ kappa____ phi______ frames
    -       35.5316  178.0000   60.0000 51

#__ type_ start__ end____ width___ exp.time_
  6 omega   55.00  108.00   1.0000    4.5000
omega____ theta____ kappa____ phi______ frames
    -       35.5316 -178.0000   30.0000 53

#__ type_ start__ end____ width___ exp.time_
  7 omega   55.00  108.00   1.0000    4.5000
omega____ theta____ kappa____ phi______ frames
    -       35.5316 -178.0000  -30.0000 53

#__ type_ start__ end____ width___ exp.time_
  8 omega    1.00   74.00   1.0000    4.5000
omega____ theta____ kappa____ phi______ frames
    -       35.5316  -99.0000 -180.0000 73

#__ type_ start__ end____ width___ exp.time_
  9 omega   38.00   91.00   1.0000   18.0000
omega____ theta____ kappa____ phi______ frames
    -      108.0000  -30.0000   30.0000 53

#__ type_ start__ end____ width___ exp.time_
 10 omega   81.00  176.00   1.0000   18.0000
omega____ theta____ kappa____ phi______ frames
    -      108.0000   77.0000   30.0000 95

#__ type_ start__ end____ width___ exp.time_
 11 omega   40.00  135.00   1.0000   18.0000
omega____ theta____ kappa____ phi______ frames
    -      108.0000  -77.0000  -30.0000 95

#__ type_ start__ end____ width___ exp.time_
 12 omega   37.00   99.00   1.0000   18.0000
omega____ theta____ kappa____ phi______ frames
    -      108.0000  -22.0000  -90.1809 62

#__ type_ start__ end____ width___ exp.time_
 13 omega   38.00   91.00   1.0000   18.0000
omega____ theta____ kappa____ phi______ frames
    -      108.0000  -30.0000  -90.0000 53

#__ type_ start__ end____ width___ exp.time_
 14 omega  100.00  178.00   1.0000   18.0000
omega____ theta____ kappa____ phi______ frames
    -      108.0000  111.0000   60.0000 78

#__ type_ start__ end____ width___ exp.time_
 15 omega   38.00   91.00   1.0000   18.0000
omega____ theta____ kappa____ phi______ frames
    -      108.0000  -30.0000  150.0000 53

#__ type_ start__ end____ width___ exp.time_
 16 omega   39.00  109.00   1.0000   18.0000
omega____ theta____ kappa____ phi______ frames
    -      108.0000  -94.0000  -30.0000 70

#__ type_ start__ end____ width___ exp.time_
 17 omega   70.00  178.00   1.0000   18.0000
omega____ theta____ kappa____ phi______ frames
    -      108.0000   15.0000 -180.0000 108
;
_diffrn_measurement_device 'four-circle diffractometer'
_diffrn_measurement_device_type 'SuperNova, Dual, Cu at zero, EosS2'
_diffrn_measurement_method '\w scans'
_diffrn_orient_matrix_UB_11 0.0068326000
_diffrn_orient_matrix_UB_12 -0.0740201000
_diffrn_orient_matrix_UB_13 -0.0224108000
_diffrn_orient_matrix_UB_21 -0.1508612000
_diffrn_orient_matrix_UB_22 0.0063922000
_diffrn_orient_matrix_UB_23 -0.0216186000
_diffrn_orient_matrix_UB_31 0.0547886000
_diffrn_orient_matrix_UB_32 0.0266965000
_diffrn_orient_matrix_UB_33 -0.0567453000
_diffrn_radiation_monochromator mirror
_diffrn_radiation_probe x-ray
_diffrn_radiation_type CuK\a
_diffrn_radiation_wavelength 1.54184
_diffrn_reflns_av_R_equivalents 0.0699
_diffrn_reflns_av_unetI/netI 0.0784
_diffrn_reflns_Laue_measured_fraction_full 0.998
_diffrn_reflns_Laue_measured_fraction_max 0.963
_diffrn_reflns_limit_h_max 11
_diffrn_reflns_limit_h_min -10
_diffrn_reflns_limit_k_max 23
_diffrn_reflns_limit_k_min -23
_diffrn_reflns_limit_l_max 27
_diffrn_reflns_limit_l_min -29
_diffrn_reflns_number 23035
_diffrn_reflns_point_group_measured_fraction_full 0.949
_diffrn_reflns_point_group_measured_fraction_max 0.904
_diffrn_reflns_theta_full 67.684
_diffrn_reflns_theta_max 73.570
_diffrn_reflns_theta_min 4.351
_diffrn_source 'sealed X-ray tube'
_diffrn_source_type 'SuperNova (Cu) X-ray Source'
_exptl_absorpt_coefficient_mu 30.623
_exptl_absorpt_correction_T_max 0.615
_exptl_absorpt_correction_T_min 0.159
_exptl_absorpt_correction_type analytical
_exptl_absorpt_process_details
;
CrysAlisPro, Agilent Technologies,
Version 1.171.37.35 (release 13-08-2014 CrysAlis171 .NET)
(compiled Aug 13 2014,18:06:01)
Analytical numeric absorption correction using a multifaceted crystal
			model based on expressions derived by R.C. Clark & J.S. Reid.
(Clark, R. C. & Reid, J. S. (1995). Acta Cryst. A51, 887-897)
Empirical absorption correction using spherical harmonics,
 implemented in SCALE3 ABSPACK scaling algorithm.
;
_exptl_crystal_density_diffrn 1.957
_exptl_crystal_description
;
;
_exptl_crystal_F_000 2488
_exptl_crystal_size_max 0.1175
_exptl_crystal_size_mid 0.047
_exptl_crystal_size_min 0.0218
_refine_diff_density_max 2.272
_refine_diff_density_min -2.257
_refine_diff_density_rms 0.252
_refine_ls_abs_structure_details
;
 Flack x determined using 2028 quotients [(I+)-(I-)]/[(I+)+(I-)]
 (Parsons, Flack and Wagner, Acta Cryst. B69 (2013) 249-259).
;
_refine_ls_abs_structure_Flack -0.011(14)
_refine_ls_extinction_method none
_refine_ls_goodness_of_fit_ref 1.065
_refine_ls_hydrogen_treatment constr
_refine_ls_matrix_type full
_refine_ls_number_parameters 440
_refine_ls_number_reflns 8095
_refine_ls_number_restraints 568
_refine_ls_restrained_S_all 1.034
_refine_ls_R_factor_all 0.0998
_refine_ls_R_factor_gt 0.0854
_refine_ls_shift/su_max 0.014
_refine_ls_shift/su_mean 0.000
_refine_ls_structure_factor_coef Fsqd
_refine_ls_weighting_details 'w=1/[\s^2^(Fo^2^)+(0.1364P)^2^+30.1181P] where P=(Fo^2^+2Fc^2^)/3'
_refine_ls_weighting_scheme calc
_refine_ls_wR_factor_gt 0.2236
_refine_ls_wR_factor_ref 0.2403
_reflns_Friedel_coverage 0.683
_reflns_Friedel_fraction_full 0.886
_reflns_Friedel_fraction_max 0.829
_reflns_number_gt 6691
_reflns_number_total 8095
_reflns_threshold_expression 'I > 2\s(I)'
_cod_data_source_file Mn4Te4_Me2NHC4.cif
_cod_data_source_block Mn4Te4-Me2NHC-4
_cod_database_code 4346229
_chemical_oxdiff_formula 'c27 h48 Mn4 N8 Te4 '
_shelx_space_group_comment
;
The symmetry employed for this shelxl refinement is uniquely defined
by the following loop, which should always be used as a source of
symmetry information in preference to the above space-group names.
They are only intended as comments.
;
_reflns_odcompleteness_completeness 99.76
_reflns_odcompleteness_iscentric 1
_reflns_odcompleteness_theta 66.97
_olex2_refinement_description
;
1. Fixed Uiso
 At 1.2 times of:
  All C(H,H) groups
 At 1.5 times of:
  All C(H,H,H) groups
2. Restrained distances
 C81-Cl82 = C81-Cl83
 1.76 with sigma of 0.02
 Cl82-Cl83
 2.93 with sigma of 0.02
3. Rigid body (RIGU) restrains
 C3, C5, C6, C7, C8, C9, C11, C23, C25, C26, C27, C28, C29, C31, C43, C45, C46,
  C47, C48, C49, C51, C63, C65, C66, C67, C68, C69, C71, C81, N4, N10, N24, N30,
  N44, N50, N64, N70, Cl82, Cl83
 with sigma for 1-2 distances of 0.004 and sigma for 1-3 distances of 0.004
4. Same fragment restrains
{C3, N10, C11, C8, C9, C6, C7, N4, C5} sigma for 1-2: 0.02, 1-3: 0.04
{C23, N24, C25, C26, C27, C28, C29, N30, C31} sigma for 1-2: 0.02, 1-3: 0.04
{C43, N44, C45, C46, C47, C48, C49, N50, C51} sigma for 1-2: 0.02, 1-3: 0.04
{C63, N64, C65, C66, C67, C68, C69, N70, C71} sigma for 1-2: 0.02, 1-3: 0.04
{C23, N30, C31, C28, C29, C26, C27, N24, C25} sigma for 1-2: 0.02, 1-3: 0.04
{C43, N50, C51, C48, C49, C46, C47, N44, C45} sigma for 1-2: 0.02, 1-3: 0.04
{C63, N70, C71, C68, C69, C66, C67, N64, C65} sigma for 1-2: 0.02, 1-3: 0.04
as
{C3, N4, C5, C6, C7, C8, C9, N10, C11}
5.a Secondary CH2 refined with riding coordinates:
 C81(H81A,H81B)
5.b Idealised Me refined as rotating group:
 C5(H5A,H5B,H5C), C7(H7A,H7B,H7C), C9(H9A,H9B,H9C), C11(H11A,H11B,H11C),
 C25(H25A,H25B,H25C), C27(H27A,H27B,H27C), C29(H29A,H29B,H29C), C31(H31A,H31B,
 H31C), C45(H45A,H45B,H45C), C47(H47A,H47B,H47C), C49(H49A,H49B,H49C), C51(H51A,
 H51B,H51C), C65(H65A,H65B,H65C), C67(H67A,H67B,H67C), C69(H69A,H69B,H69C),
 C71(H71A,H71B,H71C)
;
_shelx_shelxl_version_number 2014/7
_olex2_submission_special_instructions 'No special instructions were received'

loop_
_space_group_symop_operation_xyz
'x, y, z'
'-x+1/2, -y, z+1/2'
'-x, y+1/2, -z+1/2'
'x+1/2, -y+1/2, -z'

loop_
_atom_site_label
_atom_site_type_symbol
_atom_site_fract_x
_atom_site_fract_y
_atom_site_fract_z
_atom_site_U_iso_or_equiv
_atom_site_adp_type
_atom_site_occupancy
_atom_site_site_symmetry_order
_atom_site_calc_flag
_atom_site_refinement_flags_posn
_atom_site_refinement_flags_adp
Te1 Te 0.21427(17) 0.24976(10) 0.75010(8) 0.0569(5) Uani 1 1 d . .
Mn2 Mn -0.0639(4) 0.2734(2) 0.76868(19) 0.0544(10) Uani 1 1 d . .
C3 C -0.198(2) 0.2287(10) 0.7042(9) 0.053(5) Uani 1 1 d D U
N4 N -0.3258(19) 0.2499(11) 0.6883(8) 0.061(5) Uani 1 1 d D U
C5 C -0.393(3) 0.3077(13) 0.7140(11) 0.066(6) Uani 1 1 d D U
H5A H -0.3283 0.3310 0.7381 0.098 Uiso 1 1 calc GR .
H5B H -0.4714 0.2922 0.7358 0.098 Uiso 1 1 calc GR .
H5C H -0.4250 0.3387 0.6854 0.098 Uiso 1 1 calc GR .
C6 C -0.379(2) 0.2084(12) 0.6461(9) 0.058(5) Uani 1 1 d D U
C7 C -0.515(3) 0.222(2) 0.6202(14) 0.085(9) Uani 1 1 d D U
H7A H -0.5165 0.2045 0.5827 0.127 Uiso 1 1 calc GR .
H7B H -0.5310 0.2710 0.6192 0.127 Uiso 1 1 calc GR .
H7C H -0.5875 0.2009 0.6419 0.127 Uiso 1 1 calc GR .
C8 C -0.290(2) 0.1562(12) 0.6400(10) 0.066(5) Uani 1 1 d D U
C9 C -0.297(3) 0.0949(15) 0.6043(13) 0.082(8) Uani 1 1 d D U
H9A H -0.3879 0.0745 0.6075 0.122 Uiso 1 1 calc GR .
H9B H -0.2277 0.0625 0.6161 0.122 Uiso 1 1 calc GR .
H9C H -0.2805 0.1076 0.5659 0.122 Uiso 1 1 calc GR .
N10 N -0.1810(19) 0.1684(11) 0.6764(9) 0.061(5) Uani 1 1 d D U
C11 C -0.058(3) 0.1252(14) 0.6834(13) 0.069(7) Uani 1 1 d D U
H11A H -0.0808 0.0789 0.6728 0.103 Uiso 1 1 calc GR .
H11B H -0.0293 0.1261 0.7219 0.103 Uiso 1 1 calc GR .
H11C H 0.0156 0.1419 0.6600 0.103 Uiso 1 1 calc GR .
Te21 Te -0.07336(16) 0.41231(10) 0.78057(8) 0.0544(4) Uani 1 1 d . .
Mn22 Mn -0.0653(3) 0.35204(19) 0.88539(15) 0.0388(8) Uani 1 1 d . .
C23 C -0.1939(18) 0.4140(9) 0.9421(9) 0.044(4) Uani 1 1 d D U
N24 N -0.1793(16) 0.4821(8) 0.9519(8) 0.047(4) Uani 1 1 d D U
C25 C -0.069(3) 0.5226(13) 0.9263(14) 0.066(7) Uani 1 1 d D U
H25A H -0.0138 0.4938 0.9022 0.099 Uiso 1 1 calc GR .
H25B H -0.0103 0.5415 0.9552 0.099 Uiso 1 1 calc GR .
H25C H -0.1089 0.5591 0.9047 0.099 Uiso 1 1 calc GR .
C26 C -0.287(2) 0.5079(9) 0.9843(9) 0.048(4) Uani 1 1 d D U
C27 C -0.294(3) 0.5814(10) 0.9984(12) 0.062(6) Uani 1 1 d D U
H27A H -0.3235 0.6069 0.9660 0.093 Uiso 1 1 calc GR .
H27B H -0.2042 0.5971 1.0103 0.093 Uiso 1 1 calc GR .
H27C H -0.3604 0.5880 1.0282 0.093 Uiso 1 1 calc GR .
C28 C -0.3708(17) 0.4551(9) 0.9961(8) 0.043(4) Uani 1 1 d D U
C29 C -0.505(2) 0.4546(13) 1.0266(11) 0.054(6) Uani 1 1 d D U
H29A H -0.4982 0.4240 1.0581 0.081 Uiso 1 1 calc GR .
H29B H -0.5774 0.4394 1.0019 0.081 Uiso 1 1 calc GR .
H29C H -0.5252 0.5000 1.0397 0.081 Uiso 1 1 calc GR .
N30 N -0.3130(15) 0.3984(8) 0.9699(7) 0.043(4) Uani 1 1 d D U
C31 C -0.374(2) 0.3303(10) 0.9719(10) 0.046(5) Uani 1 1 d D U
H31A H -0.4654 0.3315 0.9559 0.069 Uiso 1 1 calc GR .
H31B H -0.3790 0.3153 1.0102 0.069 Uiso 1 1 calc GR .
H31C H -0.3162 0.2992 0.9509 0.069 Uiso 1 1 calc GR .
Te41 Te 0.20969(14) 0.35504(8) 0.91402(7) 0.0464(4) Uani 1 1 d . .
Mn42 Mn 0.1969(4) 0.3762(2) 0.79922(16) 0.0453(9) Uani 1 1 d . .
C43 C 0.3475(18) 0.4567(10) 0.7768(9) 0.047(4) Uani 1 1 d D U
N44 N 0.4680(15) 0.4688(9) 0.8042(8) 0.047(4) Uani 1 1 d D U
C45 C 0.530(2) 0.4225(15) 0.8445(11) 0.061(7) Uani 1 1 d D U
H45A H 0.4724 0.4199 0.8773 0.092 Uiso 1 1 calc GR .
H45B H 0.6209 0.4391 0.8548 0.092 Uiso 1 1 calc GR .
H45C H 0.5387 0.3777 0.8281 0.092 Uiso 1 1 calc GR .
C46 C 0.5244(19) 0.5317(10) 0.7893(9) 0.050(5) Uani 1 1 d D U
C47 C 0.652(2) 0.5581(15) 0.8164(12) 0.066(8) Uani 1 1 d D U
H47A H 0.6771 0.6013 0.7999 0.099 Uiso 1 1 calc GR .
H47B H 0.7268 0.5259 0.8110 0.099 Uiso 1 1 calc GR .
H47C H 0.6357 0.5642 0.8558 0.099 Uiso 1 1 calc GR .
C48 C 0.4394(17) 0.5589(9) 0.7515(8) 0.042(4) Uani 1 1 d D U
C49 C 0.447(2) 0.6246(11) 0.7204(11) 0.054(5) Uani 1 1 d D U
H49A H 0.3580 0.6474 0.7225 0.081 Uiso 1 1 calc GR .
H49B H 0.4692 0.6157 0.6818 0.081 Uiso 1 1 calc GR .
H49C H 0.5171 0.6532 0.7367 0.081 Uiso 1 1 calc GR .
N50 N 0.3319(15) 0.5128(9) 0.7444(8) 0.046(4) Uani 1 1 d D U
C51 C 0.222(2) 0.5205(14) 0.7024(10) 0.055(6) Uani 1 1 d D U
H51A H 0.2618 0.5194 0.6655 0.083 Uiso 1 1 calc GR .
H51B H 0.1749 0.5635 0.7080 0.083 Uiso 1 1 calc GR .
H51C H 0.1559 0.4837 0.7062 0.083 Uiso 1 1 calc GR .
Te61 Te -0.12746(15) 0.21683(9) 0.87105(8) 0.0553(5) Uani 1 1 d . .
Mn62 Mn 0.1579(3) 0.23272(19) 0.86313(15) 0.0391(8) Uani 1 1 d . .
C63 C 0.2785(18) 0.1427(9) 0.8850(8) 0.043(4) Uani 1 1 d D U
N64 N 0.3932(15) 0.1353(7) 0.9174(7) 0.038(3) Uani 1 1 d D U
C65 C 0.4598(19) 0.1927(10) 0.9460(8) 0.038(4) Uani 1 1 d D U
H65A H 0.3943 0.2296 0.9498 0.057 Uiso 1 1 calc GR .
H65B H 0.5386 0.2079 0.9245 0.057 Uiso 1 1 calc GR .
H65C H 0.4905 0.1784 0.9825 0.057 Uiso 1 1 calc GR .
C66 C 0.4494(18) 0.0701(9) 0.9141(9) 0.041(4) Uani 1 1 d D U
C67 C 0.582(2) 0.0507(13) 0.9421(11) 0.052(6) Uani 1 1 d D U
H67A H 0.5632 0.0385 0.9804 0.078 Uiso 1 1 calc GR .
H67B H 0.6450 0.0888 0.9410 0.078 Uiso 1 1 calc GR .
H67C H 0.6223 0.0123 0.9229 0.078 Uiso 1 1 calc GR .
C68 C 0.3610(19) 0.0341(9) 0.8817(9) 0.044(4) Uani 1 1 d D U
C69 C 0.368(3) -0.0372(10) 0.8606(11) 0.057(6) Uani 1 1 d D U
H69A H 0.2787 -0.0586 0.8643 0.085 Uiso 1 1 calc GR .
H69B H 0.4359 -0.0624 0.8821 0.085 Uiso 1 1 calc GR .
H69C H 0.3955 -0.0369 0.8218 0.085 Uiso 1 1 calc GR .
N70 N 0.2570(16) 0.0786(8) 0.8646(7) 0.043(4) Uani 1 1 d D U
C71 C 0.143(2) 0.0606(12) 0.8281(11) 0.052(6) Uani 1 1 d D U
H71A H 0.1761 0.0554 0.7904 0.078 Uiso 1 1 calc GR .
H71B H 0.0734 0.0962 0.8292 0.078 Uiso 1 1 calc GR .
H71C H 0.1020 0.0182 0.8405 0.078 Uiso 1 1 calc GR .
C81 C 0.054(6) 0.312(3) 0.6164(15) 0.17(2) Uani 1 1 d D U
H81A H -0.0237 0.3353 0.6338 0.209 Uiso 1 1 calc R .
H81B H 0.1020 0.2855 0.6453 0.209 Uiso 1 1 calc R .
Cl82 Cl -0.009(3) 0.2550(13) 0.5639(10) 0.249(14) Uani 1 1 d D U
Cl83 Cl 0.170(2) 0.3719(10) 0.5863(9) 0.180(8) Uani 1 1 d D U

loop_
_atom_site_aniso_label
_atom_site_aniso_U_11
_atom_site_aniso_U_22
_atom_site_aniso_U_33
_atom_site_aniso_U_23
_atom_site_aniso_U_13
_atom_site_aniso_U_12
Te1 0.0372(7) 0.0687(11) 0.0649(9) -0.0003(8) -0.0005(7) 0.0070(7)
Mn2 0.0329(18) 0.063(3) 0.068(2) -0.010(2) -0.0096(17) 0.0046(18)
C3 0.047(8) 0.064(10) 0.047(9) 0.010(7) 0.002(7) -0.007(7)
N4 0.050(8) 0.076(10) 0.058(9) 0.010(7) -0.003(7) -0.007(7)
C5 0.062(13) 0.072(12) 0.063(13) 0.006(10) -0.008(11) -0.003(10)
C6 0.044(8) 0.081(11) 0.050(9) 0.009(8) 0.006(7) -0.019(7)
C7 0.060(11) 0.12(2) 0.078(17) -0.010(17) -0.018(12) -0.002(12)
C8 0.054(9) 0.088(11) 0.056(10) 0.001(8) -0.001(8) -0.013(8)
C9 0.059(15) 0.104(14) 0.082(16) -0.018(13) 0.014(13) -0.024(12)
N10 0.049(8) 0.072(10) 0.061(10) -0.005(8) -0.003(7) -0.008(7)
C11 0.057(11) 0.070(14) 0.080(17) -0.020(12) -0.014(11) -0.004(10)
Te21 0.0335(7) 0.0607(10) 0.0690(10) 0.0122(8) -0.0009(7) 0.0029(7)
Mn22 0.0187(13) 0.0443(19) 0.0535(19) 0.0020(16) 0.0001(13) 0.0013(14)
C23 0.026(7) 0.055(8) 0.051(9) 0.000(7) -0.007(6) -0.004(6)
N24 0.035(7) 0.055(7) 0.053(9) 0.004(6) -0.007(6) -0.007(5)
C25 0.040(10) 0.058(13) 0.100(19) 0.005(12) 0.013(12) -0.009(9)
C26 0.038(7) 0.058(8) 0.050(9) 0.004(6) -0.010(7) -0.001(6)
C27 0.058(14) 0.060(9) 0.069(14) -0.005(8) -0.003(12) -0.002(8)
C28 0.028(7) 0.057(8) 0.045(9) 0.001(6) -0.015(6) 0.003(5)
C29 0.033(8) 0.051(14) 0.079(14) -0.012(11) 0.004(9) -0.004(8)
N30 0.026(6) 0.052(7) 0.052(8) 0.003(6) -0.006(6) 0.002(5)
C31 0.032(9) 0.053(9) 0.053(12) -0.002(7) 0.002(9) -0.002(7)
Te41 0.0257(6) 0.0519(9) 0.0615(8) -0.0006(7) 0.0010(6) 0.0002(6)
Mn42 0.0248(15) 0.054(2) 0.057(2) 0.0094(17) 0.0005(15) -0.0011(15)
C43 0.023(7) 0.057(9) 0.061(10) 0.005(7) 0.002(7) 0.003(6)
N44 0.020(6) 0.064(9) 0.059(8) 0.004(7) 0.005(6) 0.006(5)
C45 0.028(9) 0.082(15) 0.073(12) 0.020(11) 0.007(9) 0.009(9)
C46 0.029(7) 0.065(9) 0.055(9) 0.006(7) 0.001(7) 0.003(6)
C47 0.041(10) 0.084(16) 0.073(15) 0.029(13) -0.025(11) -0.010(11)
C48 0.022(6) 0.056(8) 0.048(8) 0.001(7) 0.003(6) 0.004(6)
C49 0.041(11) 0.059(10) 0.061(12) 0.013(9) 0.009(10) 0.006(8)
N50 0.023(6) 0.061(9) 0.055(8) 0.008(7) -0.001(6) 0.000(6)
C51 0.029(9) 0.068(15) 0.069(12) 0.014(11) -0.015(9) -0.009(9)
Te61 0.0286(7) 0.0553(10) 0.0820(11) -0.0097(8) -0.0017(7) -0.0024(6)
Mn62 0.0187(13) 0.045(2) 0.0539(19) -0.0018(15) -0.0047(13) 0.0010(13)
C63 0.031(7) 0.045(7) 0.053(9) -0.010(6) -0.003(7) -0.001(6)
N64 0.028(6) 0.040(7) 0.045(7) -0.008(5) 0.001(6) 0.001(5)
C65 0.024(8) 0.047(9) 0.043(9) -0.008(7) 0.003(7) -0.004(7)
C66 0.033(7) 0.043(7) 0.046(9) -0.007(6) -0.001(7) 0.002(5)
C67 0.038(8) 0.050(13) 0.068(13) -0.005(10) -0.009(9) 0.010(8)
C68 0.038(7) 0.043(7) 0.050(9) -0.009(6) -0.003(7) 0.001(6)
C69 0.063(14) 0.050(9) 0.057(13) -0.014(8) -0.010(12) 0.006(8)
N70 0.038(7) 0.047(7) 0.045(8) -0.012(6) -0.001(6) 0.001(5)
C71 0.042(9) 0.043(12) 0.071(13) -0.020(10) -0.012(9) 0.003(8)
C81 0.19(4) 0.16(3) 0.17(3) 0.04(2) -0.06(2) -0.01(3)
Cl82 0.37(4) 0.21(2) 0.172(17) 0.041(15) -0.07(2) -0.09(2)
Cl83 0.179(17) 0.147(13) 0.213(18) 0.046(13) -0.049(14) -0.001(12)

loop_
_atom_type_symbol
_atom_type_description
_atom_type_scat_dispersion_real
_atom_type_scat_dispersion_imag
_atom_type_scat_source
C C 0.0181 0.0091 'International Tables Vol C Tables 4.2.6.8 and 6.1.1.4'
H H 0.0000 0.0000 'International Tables Vol C Tables 4.2.6.8 and 6.1.1.4'
N N 0.0311 0.0180 'International Tables Vol C Tables 4.2.6.8 and 6.1.1.4'
Mn Mn -0.5299 2.8052 'International Tables Vol C Tables 4.2.6.8 and 6.1.1.4'
Te Te -0.1759 6.3531 'International Tables Vol C Tables 4.2.6.8 and 6.1.1.4'
Cl Cl 0.3639 0.7018 'International Tables Vol C Tables 4.2.6.8 and 6.1.1.4'

loop_
_exptl_crystal_face_index_h
_exptl_crystal_face_index_k
_exptl_crystal_face_index_l
_exptl_crystal_face_perp_dist
_exptl_oxdiff_crystal_face_indexfrac_h
_exptl_oxdiff_crystal_face_indexfrac_k
_exptl_oxdiff_crystal_face_indexfrac_l
_exptl_oxdiff_crystal_face_x
_exptl_oxdiff_crystal_face_y
_exptl_oxdiff_crystal_face_z
0 4 -15 0.0095 0.1822 3.5034 -14.8447 0.0746 0.3158 0.9459
6 0 3 0.0553 6.0020 0.0129 3.0051 -0.0273 -0.9704 0.1587
0 -8 -12 0.0162 -0.4022 -8.3098 -11.6066 0.8725 0.2585 0.4147
-3 -9 9 0.0243 -2.5256 -8.6263 9.4334 0.4099 0.1219 -0.9040
1 10 10 0.0146 0.8306 9.6522 9.7782 -0.9279 -0.2750 -0.2517
2 6 -12 0.0255 2.3539 6.3066 -12.0681 -0.1803 -0.0539 0.9821
0 -3 15 0.0107 0.0403 -3.3871 14.8911 -0.0827 -0.3497 -0.9332
-6 -3 -1 0.0433 -6.0097 -3.1285 -1.3073 0.2198 0.9149 -0.3386

loop_
_geom_angle_atom_site_label_1
_geom_angle_atom_site_label_2
_geom_angle_atom_site_label_3
_geom_angle
Mn2 Te1 Mn62 70.93(12)
Mn42 Te1 Mn2 73.74(13)
Mn42 Te1 Mn62 71.34(12)
Te1 Mn2 Mn22 103.11(14)
Te1 Mn2 Te61 106.97(15)
Te1 Mn2 Mn62 54.86(10)
C3 Mn2 Te1 113.1(5)
C3 Mn2 Te21 116.8(5)
C3 Mn2 Mn22 143.6(5)
C3 Mn2 Te61 109.4(7)
C3 Mn2 Mn62 141.9(6)
Te21 Mn2 Te1 102.50(16)
Te21 Mn2 Mn22 55.17(11)
Te21 Mn2 Te61 107.46(16)
Te21 Mn2 Mn62 101.30(15)
Mn22 Mn2 Mn62 60.44(11)
Te61 Mn2 Mn22 54.23(11)
Te61 Mn2 Mn62 54.77(10)
N4 C3 Mn2 127.7(13)
N4 C3 N10 103.7(16)
N10 C3 Mn2 128.1(12)
C3 N4 C5 122.0(18)
C3 N4 C6 111.2(15)
C6 N4 C5 126.8(17)
N4 C5 H5A 109.5
N4 C5 H5B 109.5
N4 C5 H5C 109.5
H5A C5 H5B 109.5
H5A C5 H5C 109.5
H5B C5 H5C 109.5
N4 C6 C7 121.6(19)
C8 C6 N4 106.6(14)
C8 C6 C7 131.6(19)
C6 C7 H7A 109.5
C6 C7 H7B 109.5
C6 C7 H7C 109.5
H7A C7 H7B 109.5
H7A C7 H7C 109.5
H7B C7 H7C 109.5
C6 C8 C9 130.8(18)
C6 C8 N10 106.5(14)
N10 C8 C9 122.7(19)
C8 C9 H9A 109.5
C8 C9 H9B 109.5
C8 C9 H9C 109.5
H9A C9 H9B 109.5
H9A C9 H9C 109.5
H9B C9 H9C 109.5
C3 N10 C8 111.4(15)
C3 N10 C11 122.9(17)
C8 N10 C11 125.7(17)
N10 C11 H11A 109.5
N10 C11 H11B 109.5
N10 C11 H11C 109.5
H11A C11 H11B 109.5
H11A C11 H11C 109.5
H11B C11 H11C 109.5
Mn2 Te21 Mn22 70.72(13)
Mn42 Te21 Mn2 74.22(13)
Mn42 Te21 Mn22 73.49(11)
Mn2 Mn22 Mn62 60.12(12)
Te21 Mn22 Mn2 54.11(11)
Te21 Mn22 Mn62 100.26(13)
C23 Mn22 Mn2 143.9(5)
C23 Mn22 Te21 107.9(6)
C23 Mn22 Te41 112.2(5)
C23 Mn22 Te61 119.2(4)
C23 Mn22 Mn62 151.3(6)
Te41 Mn22 Mn2 103.01(12)
Te41 Mn22 Te21 104.13(12)
Te41 Mn22 Mn62 53.87(9)
Te61 Mn22 Mn2 54.82(12)
Te61 Mn22 Te21 107.01(13)
Te61 Mn22 Te41 105.30(12)
Te61 Mn22 Mn62 54.78(9)
N24 C23 Mn22 126.0(11)
N30 C23 Mn22 130.7(12)
N30 C23 N24 102.8(15)
C23 N24 C25 122.2(17)
C23 N24 C26 112.1(14)
C26 N24 C25 125.4(17)
N24 C25 H25A 109.5
N24 C25 H25B 109.5
N24 C25 H25C 109.5
H25A C25 H25B 109.5
H25A C25 H25C 109.5
H25B C25 H25C 109.5
N24 C26 C27 121.2(17)
C28 C26 N24 106.6(13)
C28 C26 C27 132.2(17)
C26 C27 H27A 109.5
C26 C27 H27B 109.5
C26 C27 H27C 109.5
H27A C27 H27B 109.5
H27A C27 H27C 109.5
H27B C27 H27C 109.5
C26 C28 C29 129.2(16)
C26 C28 N30 106.2(13)
N30 C28 C29 124.4(16)
C28 C29 H29A 109.5
C28 C29 H29B 109.5
C28 C29 H29C 109.5
H29A C29 H29B 109.5
H29A C29 H29C 109.5
H29B C29 H29C 109.5
C23 N30 C28 112.3(14)
C23 N30 C31 124.0(15)
C28 N30 C31 123.7(14)
N30 C31 H31A 109.5
N30 C31 H31B 109.5
N30 C31 H31C 109.5
H31A C31 H31B 109.5
H31A C31 H31C 109.5
H31B C31 H31C 109.5
Mn22 Te41 Mn42 73.33(11)
Mn62 Te41 Mn22 72.13(11)
Mn62 Te41 Mn42 71.49(12)
Te1 Mn42 Te41 106.59(14)
Te1 Mn42 Mn62 54.79(11)
Te21 Mn42 Te1 102.80(14)
Te21 Mn42 Te41 104.00(13)
Te21 Mn42 Mn62 101.08(13)
Te41 Mn42 Mn62 53.58(10)
C43 Mn42 Te1 120.0(7)
C43 Mn42 Te21 113.7(5)
C43 Mn42 Te41 108.5(5)
C43 Mn42 Mn62 144.5(4)
N44 C43 Mn42 124.8(12)
N50 C43 Mn42 130.2(11)
N50 C43 N44 103.3(15)
C43 N44 C45 124.5(17)
C43 N44 C46 111.4(14)
C46 N44 C45 124.1(16)
N44 C45 H45A 109.5
N44 C45 H45B 109.5
N44 C45 H45C 109.5
H45A C45 H45B 109.5
H45A C45 H45C 109.5
H45B C45 H45C 109.5
N44 C46 C47 121.3(16)
C48 C46 N44 106.8(13)
C48 C46 C47 131.9(16)
C46 C47 H47A 109.5
C46 C47 H47B 109.5
C46 C47 H47C 109.5
H47A C47 H47B 109.5
H47A C47 H47C 109.5
H47B C47 H47C 109.5
C46 C48 C49 131.1(15)
C46 C48 N50 106.3(13)
N50 C48 C49 122.6(15)
C48 C49 H49A 109.5
C48 C49 H49B 109.5
C48 C49 H49C 109.5
H49A C49 H49B 109.5
H49A C49 H49C 109.5
H49B C49 H49C 109.5
C43 N50 C48 112.2(13)
C43 N50 C51 123.7(16)
C48 N50 C51 123.8(15)
N50 C51 H51A 109.5
N50 C51 H51B 109.5
N50 C51 H51C 109.5
H51A C51 H51B 109.5
H51A C51 H51C 109.5
H51B C51 H51C 109.5
Mn2 Te61 Mn62 70.97(12)
Mn22 Te61 Mn2 70.95(13)
Mn22 Te61 Mn62 71.53(11)
Te1 Mn62 Mn2 54.22(10)
Te1 Mn62 Mn22 101.79(13)
Te1 Mn62 Mn42 53.87(11)
Mn2 Mn62 Mn22 59.44(12)
Mn2 Mn62 Mn42 61.77(13)
Mn22 Mn62 Mn42 61.53(11)
Te41 Mn62 Te1 107.01(13)
Te41 Mn62 Mn2 102.55(14)
Te41 Mn62 Mn22 54.00(9)
Te41 Mn62 Mn42 54.93(11)
Te41 Mn62 Te61 104.40(12)
Te61 Mn62 Te1 105.88(12)
Te61 Mn62 Mn2 54.27(11)
Te61 Mn62 Mn22 53.70(9)
Te61 Mn62 Mn42 104.23(13)
C63 Mn62 Te1 103.1(6)
C63 Mn62 Mn2 136.5(4)
C63 Mn62 Mn22 154.8(6)
C63 Mn62 Te41 120.4(4)
C63 Mn62 Mn42 139.4(6)
C63 Mn62 Te61 115.0(5)
N64 C63 Mn62 131.2(11)
N64 C63 N70 103.3(14)
N70 C63 Mn62 125.4(11)
C63 N64 C65 122.8(15)
C63 N64 C66 112.5(13)
C66 N64 C65 124.2(14)
N64 C65 H65A 109.5
N64 C65 H65B 109.5
N64 C65 H65C 109.5
H65A C65 H65B 109.5
H65A C65 H65C 109.5
H65B C65 H65C 109.5
N64 C66 C67 122.9(15)
C68 C66 N64 105.4(12)
C68 C66 C67 131.7(15)
C66 C67 H67A 109.5
C66 C67 H67B 109.5
C66 C67 H67C 109.5
H67A C67 H67B 109.5
H67A C67 H67C 109.5
H67B C67 H67C 109.5
C66 C68 C69 130.9(15)
C66 C68 N70 107.3(12)
N70 C68 C69 121.6(16)
C68 C69 H69A 109.5
C68 C69 H69B 109.5
C68 C69 H69C 109.5
H69A C69 H69B 109.5
H69A C69 H69C 109.5
H69B C69 H69C 109.5
C63 N70 C68 111.3(13)
C63 N70 C71 123.7(15)
C68 N70 C71 125.0(15)
N70 C71 H71A 109.5
N70 C71 H71B 109.5
N70 C71 H71C 109.5
H71A C71 H71B 109.5
H71A C71 H71C 109.5
H71B C71 H71C 109.5
H81A C81 H81B 108.2
Cl82 C81 H81A 109.7
Cl82 C81 H81B 109.7
Cl83 C81 H81A 109.7
Cl83 C81 H81B 109.7
Cl83 C81 Cl82 110(2)

loop_
_geom_bond_atom_site_label_1
_geom_bond_atom_site_label_2
_geom_bond_distance
Te1 Mn2 2.743(4)
Te1 Mn42 2.734(5)
Te1 Mn62 2.765(4)
Mn2 C3 2.18(2)
Mn2 Te21 2.724(5)
Mn2 Mn22 3.174(6)
Mn2 Te61 2.744(5)
Mn2 Mn62 3.196(5)
C3 N4 1.347(18)
C3 N10 1.359(18)
N4 C5 1.438(19)
N4 C6 1.388(19)
C5 H5A 0.9600
C5 H5B 0.9600
C5 H5C 0.9600
C6 C7 1.47(2)
C6 C8 1.34(2)
C7 H7A 0.9600
C7 H7B 0.9600
C7 H7C 0.9600
C8 C9 1.47(2)
C8 N10 1.380(18)
C9 H9A 0.9600
C9 H9B 0.9600
C9 H9C 0.9600
N10 C11 1.456(19)
C11 H11A 0.9600
C11 H11B 0.9600
C11 H11C 0.9600
Te21 Mn22 2.760(4)
Te21 Mn42 2.723(4)
Mn22 C23 2.192(18)
Mn22 Te41 2.725(3)
Mn22 Te61 2.724(4)
Mn22 Mn62 3.206(5)
C23 N24 1.356(18)
C23 N30 1.355(17)
N24 C25 1.457(18)
N24 C26 1.382(18)
C25 H25A 0.9600
C25 H25B 0.9600
C25 H25C 0.9600
C26 C27 1.472(19)
C26 C28 1.34(2)
C27 H27A 0.9600
C27 H27B 0.9600
C27 H27C 0.9600
C28 C29 1.474(19)
C28 N30 1.385(18)
C29 H29A 0.9600
C29 H29B 0.9600
C29 H29C 0.9600
N30 C31 1.449(18)
C31 H31A 0.9600
C31 H31B 0.9600
C31 H31C 0.9600
Te41 Mn42 2.767(4)
Te41 Mn62 2.721(4)
Mn42 C43 2.198(19)
Mn42 Mn62 3.206(5)
C43 N44 1.348(17)
C43 N50 1.347(18)
N44 C45 1.446(18)
N44 C46 1.387(18)
C45 H45A 0.9600
C45 H45B 0.9600
C45 H45C 0.9600
C46 C47 1.477(19)
C46 C48 1.33(2)
C47 H47A 0.9600
C47 H47B 0.9600
C47 H47C 0.9600
C48 C49 1.480(19)
C48 N50 1.378(18)
C49 H49A 0.9600
C49 H49B 0.9600
C49 H49C 0.9600
N50 C51 1.463(17)
C51 H51A 0.9600
C51 H51B 0.9600
C51 H51C 0.9600
Te61 Mn62 2.761(3)
Mn62 C63 2.166(18)
C63 N64 1.353(17)
C63 N70 1.355(17)
N64 C65 1.458(17)
N64 C66 1.383(17)
C65 H65A 0.9600
C65 H65B 0.9600
C65 H65C 0.9600
C66 C67 1.481(18)
C66 C68 1.34(2)
C67 H67A 0.9600
C67 H67B 0.9600
C67 H67C 0.9600
C68 C69 1.480(19)
C68 N70 1.384(17)
C69 H69A 0.9600
C69 H69B 0.9600
C69 H69C 0.9600
N70 C71 1.443(17)
C71 H71A 0.9600
C71 H71B 0.9600
C71 H71C 0.9600
C81 H81A 0.9700
C81 H81B 0.9700
C81 Cl82 1.77(3)
C81 Cl83 1.77(3)

loop_
_geom_torsion_atom_site_label_1
_geom_torsion_atom_site_label_2
_geom_torsion_atom_site_label_3
_geom_torsion_atom_site_label_4
_geom_torsion
Mn2 C3 N4 C5 -1(4)
Mn2 C3 N4 C6 -179.8(17)
Mn2 C3 N10 C8 177.9(19)
Mn2 C3 N10 C11 -5(4)
C3 N4 C6 C7 -178(3)
C3 N4 C6 C8 7(3)
N4 C3 N10 C8 6(3)
N4 C3 N10 C11 -177(3)
N4 C6 C8 C9 176(3)
N4 C6 C8 N10 -3(3)
C5 N4 C6 C7 3(4)
C5 N4 C6 C8 -172(3)
C6 C8 N10 C3 -2(3)
C6 C8 N10 C11 -179(3)
C7 C6 C8 C9 1(6)
C7 C6 C8 N10 -178(3)
C9 C8 N10 C3 179(3)
C9 C8 N10 C11 2(5)
N10 C3 N4 C5 172(2)
N10 C3 N4 C6 -8(3)
Mn22 C23 N24 C25 -2(3)
Mn22 C23 N24 C26 172.3(15)
Mn22 C23 N30 C28 -172.4(15)
Mn22 C23 N30 C31 7(3)
C23 N24 C26 C27 -178(2)
C23 N24 C26 C28 1(3)
N24 C23 N30 C28 0(2)
N24 C23 N30 C31 180(2)
N24 C26 C28 C29 -176(2)
N24 C26 C28 N30 -1(2)
C25 N24 C26 C27 -3(4)
C25 N24 C26 C28 176(2)
C26 C28 N30 C23 0(2)
C26 C28 N30 C31 -179(2)
C27 C26 C28 C29 2(4)
C27 C26 C28 N30 178(3)
C29 C28 N30 C23 176(2)
C29 C28 N30 C31 -4(3)
N30 C23 N24 C25 -175(2)
N30 C23 N24 C26 -1(2)
Mn42 C43 N44 C45 14(3)
Mn42 C43 N44 C46 -165.8(17)
Mn42 C43 N50 C48 165.3(17)
Mn42 C43 N50 C51 -21(4)
C43 N44 C46 C47 176(2)
C43 N44 C46 C48 -1(3)
N44 C43 N50 C48 0(3)
N44 C43 N50 C51 174(2)
N44 C46 C48 C49 -179(2)
N44 C46 C48 N50 1(3)
C45 N44 C46 C47 -3(4)
C45 N44 C46 C48 180(2)
C46 C48 N50 C43 0(3)
C46 C48 N50 C51 -174(2)
C47 C46 C48 C49 4(5)
C47 C46 C48 N50 -176(3)
C49 C48 N50 C43 180(2)
C49 C48 N50 C51 6(4)
N50 C43 N44 C45 -180(2)
N50 C43 N44 C46 1(3)
Mn62 C63 N64 C65 0(3)
Mn62 C63 N64 C66 -171.4(17)
Mn62 C63 N70 C68 173.2(16)
Mn62 C63 N70 C71 -5(3)
C63 N64 C66 C67 175(2)
C63 N64 C66 C68 -4(3)
N64 C63 N70 C68 -3(3)
N64 C63 N70 C71 179(2)
N64 C66 C68 C69 176(3)
N64 C66 C68 N70 2(3)
C65 N64 C66 C67 3(3)
C65 N64 C66 C68 -176(2)
C66 C68 N70 C63 1(3)
C66 C68 N70 C71 179(2)
C67 C66 C68 C69 -3(5)
C67 C66 C68 N70 -177(2)
C69 C68 N70 C63 -174(2)
C69 C68 N70 C71 4(4)
N70 C63 N64 C65 176.6(18)
N70 C63 N64 C66 5(2)
